data_4121150
loop_
_publ_author_name
'Santhosh Kumar Podiyanachari'
'Gerald Kehr'
'Christian M\"uck-Lichtenfeld'
'Constantin G. Daniliuc'
'Gerhard Erker'

_publ_section_title
;
 Remarkable Behavior of a Bifunctional Alkynylborane Zirconocene Complex
 toward Donor Ligands and Acetylenes
;
_journal_name_full 'Journal of the American Chemical Society'
_journal_page_first 17444
_journal_page_last 17456
_journal_paper_doi 10.1021/ja408385h
_journal_volume 135
_journal_year 2013
_chemical_formula_sum 'C28 H19 B F10 O Si Zr'
_chemical_formula_weight 691.55
_chemical_name_systematic
; 
 ? 
;
_space_group_IT_number 2
_symmetry_cell_setting triclinic
_symmetry_space_group_name_Hall '-P 1'
_symmetry_space_group_name_H-M 'P -1'
_atom_sites_solution_hydrogens geom
_atom_sites_solution_primary direct
_atom_sites_solution_secondary difmap
_audit_creation_method SHELXL-97
_cell_angle_alpha 98.461(1)
_cell_angle_beta 97.158(1)
_cell_angle_gamma 103.779(1)
_cell_formula_units_Z 4
_cell_length_a 11.1528(1)
_cell_length_b 14.9749(3)
_cell_length_c 17.9193(3)
_cell_measurement_reflns_used 5912
_cell_measurement_temperature 223(2)
_cell_measurement_theta_max 28.28
_cell_measurement_theta_min 4.08
_cell_volume 2835.00(8)
_computing_cell_refinement 'Collect (Nonius B.V., 1998)'
_computing_data_collection 'Collect (Nonius B.V., 1998)'
_computing_data_reduction 'Denzo-SMN (Otwinowski & Minor, 1997)'
_computing_molecular_graphics 'XP (BrukerAXS, 2000)'
_computing_publication_material 'SHELXL-97 (Sheldrick, 1997)'
_computing_structure_refinement 'SHELXL-97 (Sheldrick, 1997)'
_computing_structure_solution 'SHELXS-97 (Sheldrick, 1990)'
_diffrn_ambient_temperature 223(2)
_diffrn_measured_fraction_theta_full 0.982
_diffrn_measured_fraction_theta_max 0.982
_diffrn_measurement_device_type 'Nonius KappaCCD APEXII'
_diffrn_measurement_method '\w and \f scans'
_diffrn_radiation_monochromator 'Montel mirror'
_diffrn_radiation_source 'rotating anode Nonius FR591'
_diffrn_radiation_type MoK\a
_diffrn_radiation_wavelength 0.71073
_diffrn_reflns_av_R_equivalents 0.040
_diffrn_reflns_av_sigmaI/netI 0.0432
_diffrn_reflns_limit_h_max 13
_diffrn_reflns_limit_h_min -13
_diffrn_reflns_limit_k_max 17
_diffrn_reflns_limit_k_min -15
_diffrn_reflns_limit_l_max 21
_diffrn_reflns_limit_l_min -21
_diffrn_reflns_number 23458
_diffrn_reflns_theta_full 25.00
_diffrn_reflns_theta_max 25.00
_diffrn_reflns_theta_min 4.09
_exptl_absorpt_coefficient_mu 0.518
_exptl_absorpt_correction_T_max 0.9746
_exptl_absorpt_correction_T_min 0.8902
_exptl_absorpt_correction_type multi-scan
_exptl_absorpt_process_details 'Denzo (Otwinowski, Borek, Majewski & Minor, 2003)'
_exptl_crystal_colour yellow
_exptl_crystal_density_diffrn 1.620
_exptl_crystal_description prism
_exptl_crystal_F_000 1376
_exptl_crystal_size_max 0.23
_exptl_crystal_size_mid 0.07
_exptl_crystal_size_min 0.05
_refine_diff_density_max 0.687
_refine_diff_density_min -0.672
_refine_diff_density_rms 0.075
_refine_ls_extinction_method none
_refine_ls_goodness_of_fit_ref 1.068
_refine_ls_hydrogen_treatment constr
_refine_ls_matrix_type full
_refine_ls_number_parameters 779
_refine_ls_number_reflns 9819
_refine_ls_number_restraints 48
_refine_ls_restrained_S_all 1.097
_refine_ls_R_factor_all 0.0745
_refine_ls_R_factor_gt 0.0591
_refine_ls_shift/su_max 0.001
_refine_ls_shift/su_mean 0.000
_refine_ls_structure_factor_coef Fsqd
_refine_ls_weighting_details 'calc w=1/[\s^2^(Fo^2^)+(0.0184P)^2^+9.4552P] where P=(Fo^2^+2Fc^2^)/3'
_refine_ls_weighting_scheme calc
_refine_ls_wR_factor_gt 0.1193
_refine_ls_wR_factor_ref 0.1321
_reflns_number_gt 8151
_reflns_number_total 9819
_reflns_threshold_expression >2sigma(I)
_cod_data_source_file ja408385h_si_002_01.cif
_cod_data_source_block erk5587
_cod_database_code 4121150

loop_
_symmetry_equiv_pos_as_xyz
'x, y, z'
'-x, -y, -z'

loop_
_atom_site_label
_atom_site_type_symbol
_atom_site_fract_x
_atom_site_fract_y
_atom_site_fract_z
_atom_site_U_iso_or_equiv
_atom_site_adp_type
_atom_site_occupancy
_atom_site_symmetry_multiplicity
_atom_site_calc_flag
_atom_site_refinement_flags
_atom_site_disorder_assembly
_atom_site_disorder_group
Zr1A Zr 0.84937(4) 0.80294(3) 0.77410(3) 0.03917(13) Uani 1 1 d . . .
O1A O 1.1537(4) 0.8606(3) 0.7589(2) 0.0611(10) Uani 1 1 d . . .
B1A B 0.9194(5) 0.7124(4) 0.6375(3) 0.0399(12) Uani 1 1 d . . .
C2A C 0.7878(5) 0.7053(3) 0.6486(3) 0.0421(11) Uani 1 1 d . . .
C3A C 1.0504(5) 0.8320(4) 0.7599(3) 0.0454(11) Uani 1 1 d . . .
C11A C 0.8250(10) 0.9557(5) 0.8355(4) 0.091(3) Uani 1 1 d . . .
H11A H 0.8208 0.9637 0.8881 0.109 Uiso 1 1 calc R . .
C12A C 0.7246(7) 0.9205(5) 0.7762(5) 0.085(2) Uani 1 1 d . . .
H12A H 0.6402 0.8993 0.7813 0.102 Uiso 1 1 calc R . .
C13A C 0.7700(7) 0.9220(4) 0.7086(4) 0.0709(18) Uani 1 1 d . . .
H13A H 0.7215 0.9031 0.6595 0.085 Uiso 1 1 calc R . .
C14A C 0.8964(7) 0.9552(4) 0.7244(4) 0.0636(16) Uani 1 1 d . . .
H14A H 0.9503 0.9623 0.6881 0.076 Uiso 1 1 calc R . .
C15A C 0.9327(7) 0.9769(4) 0.8033(4) 0.0710(18) Uani 1 1 d . . .
H15A H 1.0150 1.0015 0.8300 0.085 Uiso 1 1 calc R . .
C16A C 0.8863(6) 0.7881(5) 0.9122(3) 0.0662(16) Uani 1 1 d . . .
H16A H 0.9227 0.8426 0.9490 0.079 Uiso 1 1 calc R . .
C17A C 0.7594(6) 0.7506(4) 0.8856(3) 0.0605(15) Uani 1 1 d . . .
H17A H 0.6946 0.7752 0.9012 0.073 Uiso 1 1 calc R . .
C18A C 0.7443(6) 0.6690(4) 0.8310(3) 0.0582(14) Uani 1 1 d . . .
H18A H 0.6678 0.6293 0.8043 0.070 Uiso 1 1 calc R . .
C19A C 0.8627(6) 0.6575(4) 0.8235(3) 0.0620(15) Uani 1 1 d . . .
H19A H 0.8806 0.6095 0.7902 0.074 Uiso 1 1 calc R . .
C20A C 0.9508(6) 0.7308(5) 0.8749(3) 0.0644(16) Uani 1 1 d . . .
H20A H 1.0381 0.7396 0.8826 0.077 Uiso 1 1 calc R . .
C1A C 0.6899(5) 0.7103(3) 0.6745(3) 0.0433(11) Uani 1 1 d . . .
Si1A Si 0.51718(14) 0.68054(13) 0.65029(10) 0.0611(4) Uani 1 1 d . . .
C21A C 0.4619(10) 0.5574(7) 0.6149(8) 0.162(4) Uani 1 1 d U . .
H21A H 0.3712 0.5399 0.6037 0.242 Uiso 1 1 calc R . .
H21B H 0.4896 0.5239 0.6532 0.242 Uiso 1 1 calc R . .
H21C H 0.4950 0.5417 0.5686 0.242 Uiso 1 1 calc R . .
C22A C 0.4792(7) 0.7453(7) 0.5767(5) 0.108(3) Uani 1 1 d U . .
H22A H 0.5353 0.7431 0.5397 0.163 Uiso 1 1 calc R . .
H22B H 0.4886 0.8099 0.5999 0.163 Uiso 1 1 calc R . .
H22C H 0.3935 0.7176 0.5513 0.163 Uiso 1 1 calc R . .
C23A C 0.4446(8) 0.7123(9) 0.7336(6) 0.140(4) Uani 1 1 d U . .
H23A H 0.4631 0.7798 0.7472 0.210 Uiso 1 1 calc R . .
H23B H 0.4777 0.6876 0.7765 0.210 Uiso 1 1 calc R . .
H23C H 0.3546 0.6861 0.7211 0.210 Uiso 1 1 calc R . .
C31A C 0.9821(4) 0.7785(3) 0.5828(3) 0.0402(11) Uani 1 1 d . . .
F32A F 0.7917(3) 0.8125(3) 0.53561(18) 0.0647(9) Uani 1 1 d . . .
C32A C 0.9145(5) 0.8210(4) 0.5349(3) 0.0478(12) Uani 1 1 d . . .
F33A F 0.8943(4) 0.9096(3) 0.4371(2) 0.0819(11) Uani 1 1 d . . .
C33A C 0.9661(6) 0.8719(4) 0.4831(3) 0.0553(14) Uani 1 1 d . . .
F34A F 1.1410(4) 0.9357(3) 0.4288(2) 0.0854(12) Uani 1 1 d . . .
C34A C 1.0893(6) 0.8844(4) 0.4775(3) 0.0556(14) Uani 1 1 d . . .
F35A F 1.2832(3) 0.8562(3) 0.5190(2) 0.0705(9) Uani 1 1 d . . .
C35A C 1.1604(5) 0.8449(4) 0.5234(3) 0.0509(13) Uani 1 1 d . . .
F36A F 1.1828(3) 0.7562(2) 0.61754(16) 0.0524(7) Uani 1 1 d . . .
C36A C 1.1081(5) 0.7941(3) 0.5747(3) 0.0432(11) Uani 1 1 d . . .
C41A C 0.9627(4) 0.6171(3) 0.6387(3) 0.0426(11) Uani 1 1 d . . .
F42A F 0.8117(4) 0.5506(3) 0.5275(2) 0.0837(11) Uani 1 1 d . . .
C42A C 0.8999(5) 0.5407(4) 0.5811(3) 0.0580(14) Uani 1 1 d . . .
F43A F 0.8618(5) 0.3852(3) 0.5169(3) 0.1171(17) Uani 1 1 d . . .
C43A C 0.9279(7) 0.4552(4) 0.5736(4) 0.0739(18) Uani 1 1 d . . .
F44A F 1.0469(5) 0.3583(3) 0.6178(3) 0.1097(16) Uani 1 1 d . . .
C44A C 1.0182(7) 0.4408(4) 0.6232(5) 0.076(2) Uani 1 1 d . . .
F45A F 1.1736(4) 0.5000(3) 0.7335(3) 0.0939(13) Uani 1 1 d . . .
C45A C 1.0836(6) 0.5121(5) 0.6822(4) 0.0643(16) Uani 1 1 d . . .
F46A F 1.1209(3) 0.6645(2) 0.7475(2) 0.0690(9) Uani 1 1 d . . .
C46A C 1.0540(5) 0.5977(4) 0.6884(3) 0.0512(13) Uani 1 1 d . . .
Zr1B Zr 0.48025(5) 0.21052(4) -0.27931(3) 0.04888(15) Uani 1 1 d . . .
O1B O 0.1930(4) 0.1166(3) -0.2437(3) 0.0779(13) Uani 1 1 d . . .
B1B B 0.4540(6) 0.2034(4) -0.1189(3) 0.0484(14) Uani 1 1 d . . .
C1B C 0.6612(5) 0.2504(4) -0.1843(3) 0.0550(13) Uani 1 1 d . A .
C2B C 0.5750(5) 0.2288(4) -0.1469(3) 0.0467(12) Uani 1 1 d . . .
C3B C 0.2923(6) 0.1546(4) -0.2490(3) 0.0570(14) Uani 1 1 d . . .
C11B C 0.4633(11) 0.1051(6) -0.4044(4) 0.099(3) Uani 1 1 d U . .
H11B H 0.4427 0.1266 -0.4498 0.119 Uiso 1 1 calc R . .
C12B C 0.5821(10) 0.1180(6) -0.3670(6) 0.108(3) Uani 1 1 d . . .
H12B H 0.6562 0.1508 -0.3811 0.129 Uiso 1 1 calc R . .
C13B C 0.5733(8) 0.0735(5) -0.3036(4) 0.084(2) Uani 1 1 d . . .
H13B H 0.6407 0.0696 -0.2682 0.100 Uiso 1 1 calc R . .
C14B C 0.4493(8) 0.0367(4) -0.3025(4) 0.0706(18) Uani 1 1 d . . .
H14B H 0.4166 0.0040 -0.2655 0.085 Uiso 1 1 calc R . .
C15B C 0.3781(9) 0.0561(5) -0.3662(4) 0.092(3) Uani 1 1 d . . .
H15B H 0.2904 0.0390 -0.3797 0.110 Uiso 1 1 calc R . .
C16B C 0.4111(8) 0.3054(5) -0.3717(4) 0.0760(19) Uani 1 1 d . . .
H16B H 0.3680 0.2743 -0.4206 0.091 Uiso 1 1 calc R . .
C17B C 0.5407(7) 0.3404(5) -0.3505(4) 0.078(2) Uani 1 1 d . . .
H17B H 0.6009 0.3365 -0.3824 0.094 Uiso 1 1 calc R . .
C18B C 0.5645(7) 0.3822(4) -0.2732(4) 0.0740(19) Uani 1 1 d . . .
H18B H 0.6439 0.4122 -0.2443 0.089 Uiso 1 1 calc R . .
C19B C 0.4530(7) 0.3722(4) -0.2467(4) 0.0704(18) Uani 1 1 d . . .
H19B H 0.4428 0.3934 -0.1965 0.085 Uiso 1 1 calc R . .
C20B C 0.3574(7) 0.3251(5) -0.3073(4) 0.0753(19) Uani 1 1 d . . .
H20B H 0.2714 0.3093 -0.3050 0.090 Uiso 1 1 calc R . .
Si1B Si 0.83524(16) 0.28714(14) -0.17094(13) 0.0728(5) Uani 1 1 d D . .
C21B C 0.8902(8) 0.4100(6) -0.1739(8) 0.102(4) Uani 0.800(10) 1 d PD A 1
H21D H 0.8724 0.4469 -0.1295 0.153 Uiso 0.800(10) 1 calc PR A 1
H21E H 0.8479 0.4233 -0.2201 0.153 Uiso 0.800(10) 1 calc PR A 1
H21F H 0.9797 0.4259 -0.1739 0.153 Uiso 0.800(10) 1 calc PR A 1
C22B C 0.8890(10) 0.2236(9) -0.2560(7) 0.125(5) Uani 0.800(10) 1 d PD A 1
H22D H 0.9798 0.2389 -0.2479 0.187 Uiso 0.800(10) 1 calc PR A 1
H22E H 0.8589 0.2432 -0.3025 0.187 Uiso 0.800(10) 1 calc PR A 1
H22F H 0.8557 0.1567 -0.2607 0.187 Uiso 0.800(10) 1 calc PR A 1
C23B C 0.8973(9) 0.2430(9) -0.0909(6) 0.111(4) Uani 0.800(10) 1 d PDU A 1
H23D H 0.9863 0.2501 -0.0899 0.166 Uiso 0.800(10) 1 calc PR A 1
H23E H 0.8551 0.1773 -0.0957 0.166 Uiso 0.800(10) 1 calc PR A 1
H23F H 0.8840 0.2776 -0.0439 0.166 Uiso 0.800(10) 1 calc PR A 1
C21D C 0.872(6) 0.373(3) -0.0800(18) 0.18(3) Uiso 0.200(10) 1 d PD A 2
H21G H 0.7976 0.3936 -0.0709 0.263 Uiso 0.200(10) 1 calc PR A 2
H21H H 0.9382 0.4270 -0.0836 0.263 Uiso 0.200(10) 1 calc PR A 2
H21I H 0.8987 0.3446 -0.0381 0.263 Uiso 0.200(10) 1 calc PR A 2
C22D C 0.904(5) 0.345(3) -0.243(2) 0.15(2) Uiso 0.200(10) 1 d PD A 2
H22G H 0.9946 0.3662 -0.2281 0.224 Uiso 0.200(10) 1 calc PR A 2
H22H H 0.8712 0.3985 -0.2492 0.224 Uiso 0.200(10) 1 calc PR A 2
H22I H 0.8843 0.3017 -0.2918 0.224 Uiso 0.200(10) 1 calc PR A 2
C23D C 0.904(4) 0.191(2) -0.156(3) 0.102(14) Uiso 0.200(10) 1 d PD A 2
H23G H 0.9928 0.2097 -0.1574 0.153 Uiso 0.200(10) 1 calc PR A 2
H23H H 0.8639 0.1370 -0.1955 0.153 Uiso 0.200(10) 1 calc PR A 2
H23I H 0.8913 0.1752 -0.1062 0.153 Uiso 0.200(10) 1 calc PR A 2
C31B C 0.4027(5) 0.1010(4) -0.1006(3) 0.0437(11) Uani 1 1 d . . .
F32B F 0.5853(3) 0.0526(2) -0.12287(18) 0.0605(8) Uani 1 1 d . . .
C32B C 0.4699(5) 0.0335(4) -0.1037(3) 0.0483(12) Uani 1 1 d . . .
F33B F 0.4994(4) -0.1147(2) -0.0920(2) 0.0726(9) Uani 1 1 d . . .
C33B C 0.4281(6) -0.0545(4) -0.0872(3) 0.0539(13) Uani 1 1 d . . .
F34B F 0.2694(4) -0.1639(3) -0.0485(2) 0.0840(11) Uani 1 1 d . . .
C34B C 0.3132(6) -0.0787(4) -0.0647(3) 0.0604(15) Uani 1 1 d . . .
F35B F 0.1322(3) -0.0368(3) -0.0351(2) 0.0792(11) Uani 1 1 d . . .
C35B C 0.2438(5) -0.0145(4) -0.0584(3) 0.0562(14) Uani 1 1 d . . .
F36B F 0.2120(3) 0.1299(2) -0.07095(19) 0.0663(9) Uani 1 1 d . . .
C36B C 0.2876(5) 0.0719(4) -0.0772(3) 0.0508(13) Uani 1 1 d . . .
C41B C 0.4162(5) 0.2884(4) -0.0684(3) 0.0479(12) Uani 1 1 d . . .
F42B F 0.5953(3) 0.3007(2) 0.02234(18) 0.0706(9) Uani 1 1 d . . .
C42B C 0.4942(5) 0.3305(4) 0.0008(3) 0.0495(12) Uani 1 1 d . . .
F43B F 0.5524(4) 0.4396(3) 0.11675(19) 0.0851(12) Uani 1 1 d . . .
C43B C 0.4738(6) 0.4023(4) 0.0506(3) 0.0563(14) Uani 1 1 d . . .
F44B F 0.3516(4) 0.5058(2) 0.0804(2) 0.0853(12) Uani 1 1 d . . .
C44B C 0.3728(6) 0.4357(4) 0.0326(3) 0.0601(16) Uani 1 1 d . . .
F45B F 0.1932(4) 0.4296(3) -0.0533(3) 0.0929(13) Uani 1 1 d . . .
C45B C 0.2932(6) 0.3971(4) -0.0343(4) 0.0626(15) Uani 1 1 d . . .
F46B F 0.2323(3) 0.2903(3) -0.1484(2) 0.0817(11) Uani 1 1 d . . .
C46B C 0.3156(5) 0.3243(4) -0.0832(3) 0.0557(14) Uani 1 1 d . . .

loop_
_atom_site_aniso_label
_atom_site_aniso_U_11
_atom_site_aniso_U_22
_atom_site_aniso_U_33
_atom_site_aniso_U_23
_atom_site_aniso_U_13
_atom_site_aniso_U_12
Zr1A 0.0418(3) 0.0410(3) 0.0385(2) 0.01037(19) 0.01404(19) 0.0123(2)
O1A 0.043(2) 0.070(3) 0.060(2) -0.0030(19) 0.0112(18) 0.001(2)
B1A 0.040(3) 0.044(3) 0.037(3) 0.005(2) 0.005(2) 0.015(2)
C2A 0.046(3) 0.039(3) 0.041(3) 0.006(2) 0.005(2) 0.011(2)
C3A 0.046(3) 0.051(3) 0.038(3) 0.009(2) 0.008(2) 0.008(2)
C11A 0.172(9) 0.069(4) 0.065(4) 0.018(4) 0.059(5) 0.071(5)
C12A 0.080(5) 0.068(4) 0.131(7) 0.031(5) 0.053(5) 0.042(4)
C13A 0.095(5) 0.054(4) 0.069(4) 0.011(3) 0.001(4) 0.036(4)
C14A 0.083(5) 0.050(3) 0.073(4) 0.023(3) 0.030(3) 0.029(3)
C15A 0.085(5) 0.041(3) 0.078(4) 0.006(3) -0.003(4) 0.011(3)
C16A 0.074(4) 0.075(4) 0.042(3) 0.016(3) 0.014(3) 0.001(3)
C17A 0.068(4) 0.071(4) 0.050(3) 0.021(3) 0.029(3) 0.015(3)
C18A 0.056(3) 0.060(3) 0.057(3) 0.027(3) 0.014(3) 0.000(3)
C19A 0.084(4) 0.060(4) 0.054(3) 0.027(3) 0.022(3) 0.026(3)
C20A 0.054(3) 0.087(5) 0.059(4) 0.040(3) 0.009(3) 0.015(3)
C1A 0.041(3) 0.044(3) 0.045(3) 0.013(2) 0.006(2) 0.010(2)
Si1A 0.0385(8) 0.0764(11) 0.0708(10) 0.0301(9) 0.0039(7) 0.0126(8)
C21A 0.116(7) 0.120(7) 0.229(9) 0.021(7) -0.026(6) 0.027(6)
C22A 0.068(4) 0.159(7) 0.119(6) 0.080(5) 0.017(4) 0.037(5)
C23A 0.078(5) 0.217(9) 0.123(6) 0.024(6) 0.039(5) 0.027(6)
C31A 0.046(3) 0.040(3) 0.037(2) 0.006(2) 0.010(2) 0.016(2)
F32A 0.0527(19) 0.095(3) 0.0581(19) 0.0276(17) 0.0085(15) 0.0336(18)
C32A 0.054(3) 0.057(3) 0.039(3) 0.008(2) 0.012(2) 0.027(3)
F33A 0.102(3) 0.102(3) 0.066(2) 0.041(2) 0.018(2) 0.056(2)
C33A 0.067(4) 0.066(4) 0.043(3) 0.016(3) 0.010(3) 0.034(3)
F34A 0.110(3) 0.097(3) 0.080(2) 0.052(2) 0.052(2) 0.045(2)
C34A 0.078(4) 0.056(3) 0.046(3) 0.020(2) 0.029(3) 0.028(3)
F35A 0.062(2) 0.082(2) 0.084(2) 0.0305(19) 0.0386(18) 0.0267(19)
C35A 0.054(3) 0.055(3) 0.050(3) 0.009(2) 0.020(2) 0.020(3)
F36A 0.0441(16) 0.0648(19) 0.0578(18) 0.0211(15) 0.0161(13) 0.0225(15)
C36A 0.050(3) 0.046(3) 0.039(3) 0.012(2) 0.012(2) 0.019(2)
C41A 0.040(3) 0.042(3) 0.048(3) 0.006(2) 0.014(2) 0.012(2)
F42A 0.087(3) 0.081(3) 0.068(2) -0.0173(19) -0.011(2) 0.026(2)
C42A 0.053(3) 0.056(3) 0.062(4) 0.001(3) 0.013(3) 0.014(3)
F43A 0.136(4) 0.065(3) 0.128(4) -0.037(3) 0.018(3) 0.021(3)
C43A 0.083(5) 0.049(4) 0.090(5) -0.002(3) 0.032(4) 0.018(3)
F44A 0.135(4) 0.058(2) 0.164(4) 0.029(3) 0.065(3) 0.054(3)
C44A 0.087(5) 0.045(3) 0.110(6) 0.019(4) 0.050(4) 0.028(4)
F45A 0.083(3) 0.096(3) 0.131(4) 0.053(3) 0.023(2) 0.055(2)
C45A 0.062(4) 0.067(4) 0.087(4) 0.039(4) 0.031(3) 0.036(3)
F46A 0.058(2) 0.076(2) 0.076(2) 0.0134(18) -0.0042(17) 0.0301(18)
C46A 0.044(3) 0.058(3) 0.056(3) 0.009(3) 0.013(2) 0.019(3)
Zr1B 0.0615(3) 0.0494(3) 0.0423(3) 0.0099(2) 0.0158(2) 0.0224(3)
O1B 0.057(3) 0.086(3) 0.074(3) 0.004(2) 0.005(2) -0.004(2)
B1B 0.050(3) 0.054(4) 0.039(3) 0.003(3) 0.010(3) 0.012(3)
C1B 0.053(3) 0.053(3) 0.066(4) 0.020(3) 0.018(3) 0.019(3)
C2B 0.046(3) 0.048(3) 0.045(3) 0.006(2) 0.004(2) 0.012(2)
C3B 0.060(4) 0.060(4) 0.044(3) -0.001(3) 0.003(3) 0.011(3)
C11B 0.174(8) 0.084(5) 0.057(4) 0.010(4) 0.022(5) 0.065(5)
C12B 0.148(9) 0.085(5) 0.109(7) 0.003(5) 0.087(7) 0.043(6)
C13B 0.112(6) 0.082(5) 0.076(5) 0.003(4) 0.029(4) 0.061(5)
C14B 0.113(6) 0.046(3) 0.060(4) 0.007(3) 0.028(4) 0.031(4)
C15B 0.119(7) 0.076(5) 0.071(5) -0.024(4) -0.017(5) 0.045(5)
C16B 0.108(6) 0.066(4) 0.057(4) 0.020(3) -0.002(4) 0.032(4)
C17B 0.097(6) 0.078(5) 0.084(5) 0.041(4) 0.038(4) 0.043(4)
C18B 0.080(5) 0.047(3) 0.089(5) 0.023(3) -0.009(4) 0.011(3)
C19B 0.103(5) 0.054(4) 0.062(4) 0.009(3) 0.012(4) 0.039(4)
C20B 0.068(4) 0.069(4) 0.101(5) 0.032(4) 0.015(4) 0.032(4)
Si1B 0.0449(9) 0.0768(12) 0.1096(15) 0.0484(11) 0.0230(9) 0.0167(9)
C21B 0.061(6) 0.063(6) 0.186(12) 0.045(7) 0.029(6) 0.008(5)
C22B 0.081(7) 0.129(10) 0.170(12) 0.004(9) 0.061(8) 0.031(7)
C23B 0.079(6) 0.138(8) 0.111(7) 0.067(6) -0.007(5) 0.006(5)
C31B 0.044(3) 0.052(3) 0.030(2) 0.002(2) 0.005(2) 0.007(2)
F32B 0.0590(19) 0.070(2) 0.066(2) 0.0258(16) 0.0243(16) 0.0287(17)
C32B 0.049(3) 0.061(3) 0.034(3) 0.009(2) 0.008(2) 0.014(3)
F33B 0.088(3) 0.064(2) 0.074(2) 0.0256(18) 0.0133(19) 0.030(2)
C33B 0.066(4) 0.052(3) 0.040(3) 0.013(2) 0.001(3) 0.010(3)
F34B 0.086(3) 0.066(2) 0.093(3) 0.038(2) 0.006(2) -0.003(2)
C34B 0.068(4) 0.058(4) 0.045(3) 0.016(3) 0.000(3) -0.002(3)
F35B 0.060(2) 0.089(3) 0.080(2) 0.025(2) 0.0221(18) -0.0084(19)
C35B 0.053(3) 0.065(4) 0.040(3) 0.008(3) 0.010(2) -0.004(3)
F36B 0.0525(19) 0.068(2) 0.078(2) 0.0042(17) 0.0276(17) 0.0109(17)
C36B 0.052(3) 0.058(3) 0.036(3) 0.002(2) 0.008(2) 0.007(3)
C41B 0.048(3) 0.047(3) 0.046(3) 0.007(2) 0.019(2) 0.005(2)
F42B 0.081(2) 0.071(2) 0.057(2) 0.0072(16) -0.0025(17) 0.0232(19)
C42B 0.058(3) 0.042(3) 0.049(3) 0.015(2) 0.014(2) 0.005(2)
F43B 0.123(3) 0.072(2) 0.0474(19) -0.0028(17) 0.005(2) 0.013(2)
C43B 0.076(4) 0.042(3) 0.044(3) 0.006(2) 0.016(3) 0.000(3)
F44B 0.121(3) 0.053(2) 0.085(3) -0.0013(18) 0.055(2) 0.020(2)
C44B 0.082(4) 0.042(3) 0.054(3) 0.003(3) 0.037(3) 0.003(3)
F45B 0.072(3) 0.093(3) 0.121(3) 0.002(2) 0.027(2) 0.042(2)
C45B 0.055(3) 0.062(4) 0.079(4) 0.012(3) 0.028(3) 0.023(3)
F46B 0.056(2) 0.099(3) 0.082(2) -0.014(2) -0.0002(18) 0.028(2)
C46B 0.048(3) 0.058(3) 0.059(3) 0.002(3) 0.020(3) 0.009(3)

loop_
_atom_type_symbol
_atom_type_description
_atom_type_scat_dispersion_real
_atom_type_scat_dispersion_imag
_atom_type_scat_source
C C 0.0033 0.0016 'International Tables Vol C Tables 4.2.6.8 and 6.1.1.4'
H H 0.0000 0.0000 'International Tables Vol C Tables 4.2.6.8 and 6.1.1.4'
B B 0.0013 0.0007 'International Tables Vol C Tables 4.2.6.8 and 6.1.1.4'
O O 0.0106 0.0060 'International Tables Vol C Tables 4.2.6.8 and 6.1.1.4'
F F 0.0171 0.0103 'International Tables Vol C Tables 4.2.6.8 and 6.1.1.4'
Zr Zr -2.9673 0.5597 'International Tables Vol C Tables 4.2.6.8 and 6.1.1.4'
Si Si 0.0817 0.0704 'International Tables Vol C Tables 4.2.6.8 and 6.1.1.4'

loop_
_geom_angle_atom_site_label_1
_geom_angle_atom_site_label_2
_geom_angle_atom_site_label_3
_geom_angle
C3A Zr1A C1A 120.88(17)
C3A Zr1A C2A 90.61(17)
C1A Zr1A C2A 30.36(16)
C3A Zr1A C11A 104.5(3)
C1A Zr1A C11A 118.2(3)
C2A Zr1A C11A 136.5(2)
C3A Zr1A C12A 124.5(2)
C1A Zr1A C12A 85.9(3)
C2A Zr1A C12A 106.4(3)
C11A Zr1A C12A 32.4(3)
C3A Zr1A C17A 126.70(19)
C1A Zr1A C17A 99.15(19)
C2A Zr1A C17A 120.74(19)
C11A Zr1A C17A 82.2(2)
C12A Zr1A C17A 89.2(2)
C3A Zr1A C18A 122.94(19)
C1A Zr1A C18A 75.69(18)
C2A Zr1A C18A 89.78(18)
C11A Zr1A C18A 113.5(2)
C12A Zr1A C18A 109.9(2)
C17A Zr1A C18A 32.87(19)
C3A Zr1A C19A 90.7(2)
C1A Zr1A C19A 88.63(19)
C2A Zr1A C19A 86.45(18)
C11A Zr1A C19A 132.8(2)
C12A Zr1A C19A 141.4(2)
C17A Zr1A C19A 54.1(2)
C18A Zr1A C19A 32.38(19)
C3A Zr1A C15A 73.9(2)
C1A Zr1A C15A 128.53(19)
C2A Zr1A C15A 126.5(2)
C11A Zr1A C15A 32.3(2)
C12A Zr1A C15A 53.3(3)
C17A Zr1A C15A 108.8(2)
C18A Zr1A C15A 141.6(2)
C19A Zr1A C15A 142.7(2)
C3A Zr1A C16A 95.8(2)
C1A Zr1A C16A 128.80(19)
C2A Zr1A C16A 139.81(19)
C11A Zr1A C16A 79.9(2)
C12A Zr1A C16A 102.3(3)
C17A Zr1A C16A 32.20(19)
C18A Zr1A C16A 53.8(2)
C19A Zr1A C16A 53.9(2)
C15A Zr1A C16A 93.2(2)
C3A Zr1A C20A 75.17(19)
C1A Zr1A C20A 121.2(2)
C2A Zr1A C20A 114.6(2)
C11A Zr1A C20A 108.7(3)
C12A Zr1A C20A 134.5(3)
C17A Zr1A C20A 53.4(2)
C18A Zr1A C20A 53.5(2)
C19A Zr1A C20A 32.6(2)
C15A Zr1A C20A 110.2(2)
C16A Zr1A C20A 32.2(2)
C3A Zr1A C14A 74.3(2)
C1A Zr1A C14A 99.9(2)
C2A Zr1A C14A 94.72(19)
C11A Zr1A C14A 53.0(2)
C12A Zr1A C14A 52.4(2)
C17A Zr1A C14A 135.1(2)
C18A Zr1A C14A 162.2(2)
C19A Zr1A C14A 165.0(2)
C15A Zr1A C14A 32.0(2)
C16A Zr1A C14A 125.2(2)
C20A Zr1A C14A 137.4(2)
C2A B1A C31A 120.4(4)
C2A B1A C41A 114.8(4)
C31A B1A C41A 115.9(4)
C2A B1A Zr1A 56.1(2)
C31A B1A Zr1A 117.1(3)
C41A B1A Zr1A 119.6(3)
C1A C2A B1A 165.5(5)
C1A C2A Zr1A 72.4(3)
B1A C2A Zr1A 93.2(3)
O1A C3A Zr1A 169.1(4)
C12A C11A C15A 107.5(6)
C12A C11A Zr1A 74.2(4)
C15A C11A Zr1A 74.7(3)
C12A C11A H11A 126.2
C15A C11A H11A 126.2
Zr1A C11A H11A 117.0
C13A C12A C11A 108.0(7)
C13A C12A Zr1A 76.2(4)
C11A C12A Zr1A 73.4(4)
C13A C12A H12A 126.0
C11A C12A H12A 126.0
Zr1A C12A H12A 116.4
C14A C13A C12A 108.7(7)
C14A C13A Zr1A 74.2(3)
C12A C13A Zr1A 72.2(4)
C14A C13A H13A 125.6
C12A C13A H13A 125.6
Zr1A C13A H13A 119.7
C13A C14A C15A 108.4(6)
C13A C14A Zr1A 74.7(4)
C15A C14A Zr1A 72.7(3)
C13A C14A H14A 125.8
C15A C14A H14A 125.8
Zr1A C14A H14A 118.6
C11A C15A C14A 107.3(7)
C11A C15A Zr1A 73.0(4)
C14A C15A Zr1A 75.2(3)
C11A C15A H15A 126.4
C14A C15A H15A 126.4
Zr1A C15A H15A 117.4
C17A C16A C20A 108.1(6)
C17A C16A Zr1A 73.1(3)
C20A C16A Zr1A 74.4(3)
C17A C16A H16A 126.0
C20A C16A H16A 126.0
Zr1A C16A H16A 118.5
C16A C17A C18A 108.1(5)
C16A C17A Zr1A 74.7(3)
C18A C17A Zr1A 73.7(3)
C16A C17A H17A 126.0
C18A C17A H17A 126.0
Zr1A C17A H17A 117.7
C19A C18A C17A 108.0(6)
C19A C18A Zr1A 74.0(3)
C17A C18A Zr1A 73.4(3)
C19A C18A H18A 126.0
C17A C18A H18A 126.0
Zr1A C18A H18A 118.5
C18A C19A C20A 107.5(6)
C18A C19A Zr1A 73.6(3)
C20A C19A Zr1A 74.6(3)
C18A C19A H19A 126.2
C20A C19A H19A 126.2
Zr1A C19A H19A 117.6
C16A C20A C19A 108.3(6)
C16A C20A Zr1A 73.4(3)
C19A C20A Zr1A 72.8(3)
C16A C20A H20A 125.9
C19A C20A H20A 125.9
Zr1A C20A H20A 119.7
C2A C1A Si1A 144.0(4)
C2A C1A Zr1A 77.2(3)
Si1A C1A Zr1A 138.3(3)
C21A Si1A C22A 110.5(5)
C21A Si1A C23A 109.7(6)
C22A Si1A C23A 109.3(5)
C21A Si1A C1A 108.1(4)
C22A Si1A C1A 107.2(3)
C23A Si1A C1A 112.0(4)
Si1A C21A H21A 109.5
Si1A C21A H21B 109.5
H21A C21A H21B 109.5
Si1A C21A H21C 109.5
H21A C21A H21C 109.5
H21B C21A H21C 109.5
Si1A C22A H22A 109.5
Si1A C22A H22B 109.5
H22A C22A H22B 109.5
Si1A C22A H22C 109.5
H22A C22A H22C 109.5
H22B C22A H22C 109.5
Si1A C23A H23A 109.5
Si1A C23A H23B 109.5
H23A C23A H23B 109.5
Si1A C23A H23C 109.5
H23A C23A H23C 109.5
H23B C23A H23C 109.5
C32A C31A C36A 113.6(4)
C32A C31A B1A 123.1(4)
C36A C31A B1A 123.2(4)
F32A C32A C33A 115.8(4)
F32A C32A C31A 120.9(5)
C33A C32A C31A 123.3(5)
F33A C33A C34A 119.2(5)
F33A C33A C32A 120.2(5)
C34A C33A C32A 120.5(5)
F34A C34A C33A 121.0(5)
F34A C34A C35A 120.3(5)
C33A C34A C35A 118.7(5)
F35A C35A C34A 120.0(5)
F35A C35A C36A 119.7(5)
C34A C35A C36A 120.3(5)
F36A C36A C35A 117.3(4)
F36A C36A C31A 119.2(4)
C35A C36A C31A 123.5(5)
C46A C41A C42A 113.1(5)
C46A C41A B1A 130.2(5)
C42A C41A B1A 116.8(4)
F42A C42A C43A 116.9(6)
F42A C42A C41A 119.4(5)
C43A C42A C41A 123.6(6)
C44A C43A F43A 119.7(6)
C44A C43A C42A 120.6(6)
F43A C43A C42A 119.6(7)
C43A C44A F44A 122.0(7)
C43A C44A C45A 119.5(6)
F44A C44A C45A 118.5(7)
F45A C45A C44A 121.2(6)
F45A C45A C46A 119.9(6)
C44A C45A C46A 118.8(6)
F46A C46A C41A 119.6(5)
F46A C46A C45A 116.0(5)
C41A C46A C45A 124.4(5)
C3B Zr1B C1B 119.97(19)
C3B Zr1B C2B 89.88(19)
C1B Zr1B C2B 30.17(17)
C3B Zr1B C17B 126.8(2)
C1B Zr1B C17B 98.6(2)
C2B Zr1B C17B 119.6(2)
C3B Zr1B C12B 124.0(3)
C1B Zr1B C12B 90.6(3)
C2B Zr1B C12B 111.5(3)
C17B Zr1B C12B 87.5(3)
C3B Zr1B C18B 120.4(2)
C1B Zr1B C18B 76.6(2)
C2B Zr1B C18B 89.5(2)
C17B Zr1B C18B 32.6(2)
C12B Zr1B C18B 111.3(3)
C3B Zr1B C16B 96.3(2)
C1B Zr1B C16B 129.1(2)
C2B Zr1B C16B 140.1(2)
C17B Zr1B C16B 32.5(2)
C12B Zr1B C16B 97.4(3)
C18B Zr1B C16B 53.6(2)
C3B Zr1B C11B 100.8(3)
C1B Zr1B C11B 122.2(3)
C2B Zr1B C11B 138.6(2)
C17B Zr1B C11B 85.3(3)
C12B Zr1B C11B 31.7(3)
C18B Zr1B C11B 117.3(3)
C16B Zr1B C11B 78.8(2)
C3B Zr1B C19B 88.7(2)
C1B Zr1B C19B 90.3(2)
C2B Zr1B C19B 87.34(19)
C17B Zr1B C19B 53.6(2)
C12B Zr1B C19B 140.6(3)
C18B Zr1B C19B 31.7(2)
C16B Zr1B C19B 53.6(2)
C11B Zr1B C19B 132.3(2)
C3B Zr1B C20B 74.3(2)
C1B Zr1B C20B 122.6(2)
C2B Zr1B C20B 115.6(2)
C17B Zr1B C20B 53.5(2)
C12B Zr1B C20B 129.3(3)
C18B Zr1B C20B 53.0(2)
C16B Zr1B C20B 32.3(2)
C11B Zr1B C20B 105.8(3)
C19B Zr1B C20B 32.3(2)
C3B Zr1B C14B 75.7(2)
C1B Zr1B C14B 97.7(2)
C2B Zr1B C14B 92.9(2)
C17B Zr1B C14B 137.2(2)
C12B Zr1B C14B 53.1(3)
C18B Zr1B C14B 163.8(3)
C16B Zr1B C14B 126.9(2)
C11B Zr1B C14B 52.8(2)
C19B Zr1B C14B 164.4(3)
C20B Zr1B C14B 138.1(2)
C3B Zr1B C15B 71.7(3)
C1B Zr1B C15B 128.6(2)
C2B Zr1B C15B 124.7(2)
C17B Zr1B C15B 112.7(3)
C12B Zr1B C15B 53.3(3)
C18B Zr1B C15B 145.0(3)
C16B Zr1B C15B 94.5(2)
C11B Zr1B C15B 31.8(3)
C19B Zr1B C15B 141.0(2)
C20B Zr1B C15B 108.8(2)
C14B Zr1B C15B 32.7(2)
C2B B1B C31B 120.3(5)
C2B B1B C41B 115.7(5)
C31B B1B C41B 116.8(4)
C2B C1B Si1B 140.3(5)
C2B C1B Zr1B 77.4(4)
Si1B C1B Zr1B 142.2(3)
C1B C2B B1B 166.9(5)
C1B C2B Zr1B 72.4(4)
B1B C2B Zr1B 94.6(3)
O1B C3B Zr1B 169.6(5)
C12B C11B C15B 110.2(8)
C12B C11B Zr1B 73.9(4)
C15B C11B Zr1B 74.5(4)
C12B C11B H11B 124.9
C15B C11B H11B 124.9
Zr1B C11B H11B 118.4
C11B C12B C13B 107.4(8)
C11B C12B Zr1B 74.4(4)
C13B C12B Zr1B 74.7(4)
C11B C12B H12B 126.3
C13B C12B H12B 126.3
Zr1B C12B H12B 116.8
C14B C13B C12B 107.7(8)
C14B C13B Zr1B 73.7(4)
C12B C13B Zr1B 72.9(4)
C14B C13B H13B 126.1
C12B C13B H13B 126.1
Zr1B C13B H13B 119.1
C13B C14B C15B 108.7(7)
C13B C14B Zr1B 74.7(4)
C15B C14B Zr1B 73.9(4)
C13B C14B H14B 125.6
C15B C14B H14B 125.6
Zr1B C14B H14B 117.7
C11B C15B C14B 105.9(8)
C11B C15B Zr1B 73.7(5)
C14B C15B Zr1B 73.4(4)
C11B C15B H15B 127.0
C14B C15B H15B 127.0
Zr1B C15B H15B 118.0
C20B C16B C17B 107.5(6)
C20B C16B Zr1B 74.0(4)
C17B C16B Zr1B 73.2(4)
C20B C16B H16B 126.3
C17B C16B H16B 126.3
Zr1B C16B H16B 118.5
C16B C17B C18B 107.4(6)
C16B C17B Zr1B 74.3(4)
C18B C17B Zr1B 74.2(4)
C16B C17B H17B 126.3
C18B C17B H17B 126.3
Zr1B C17B H17B 117.3
C19B C18B C17B 108.8(6)
C19B C18B Zr1B 74.4(4)
C17B C18B Zr1B 73.2(4)
C19B C18B H18B 125.6
C17B C18B H18B 125.6
Zr1B C18B H18B 118.6
C18B C19B C20B 108.0(6)
C18B C19B Zr1B 73.9(4)
C20B C19B Zr1B 73.9(3)
C18B C19B H19B 126.0
C20B C19B H19B 126.0
Zr1B C19B H19B 118.2
C16B C20B C19B 108.3(6)
C16B C20B Zr1B 73.7(4)
C19B C20B Zr1B 73.8(3)
C16B C20B H20B 125.8
C19B C20B H20B 125.8
Zr1B C20B H20B 118.5
C23B Si1B C21B 119.1(6)
C23B Si1B C22D 133.9(18)
C21B Si1B C22D 49.3(16)
C23B Si1B C23D 42.8(13)
C21B Si1B C23D 137.4(14)
C22D Si1B C23D 109.8(18)
C23B Si1B C21D 67.3(17)
C21B Si1B C21D 61.2(16)
C22D Si1B C21D 108.2(19)
C23D Si1B C21D 108.5(18)
C23B Si1B C1B 108.8(4)
C21B Si1B C1B 110.7(3)
C22D Si1B C1B 116.8(18)
C23D Si1B C1B 111.9(14)
C21D Si1B C1B 101.0(19)
C23B Si1B C22B 103.7(6)
C21B Si1B C22B 105.1(5)
C22D Si1B C22B 56.4(15)
C23D Si1B C22B 62.1(14)
C21D Si1B C22B 150.2(19)
C1B Si1B C22B 108.8(4)
Si1B C21B H21D 109.5
Si1B C21B H21E 109.5
Si1B C21B H21F 109.5
Si1B C22B H22D 109.5
Si1B C22B H22E 109.5
Si1B C22B H22F 109.5
Si1B C23B H23D 109.5
Si1B C23B H23E 109.5
Si1B C23B H23F 109.5
Si1B C21D H21G 109.5
Si1B C21D H21H 109.5
H21G C21D H21H 109.5
Si1B C21D H21I 109.5
H21G C21D H21I 109.5
H21H C21D H21I 109.5
Si1B C22D H22G 109.5
Si1B C22D H22H 109.5
H22G C22D H22H 109.5
Si1B C22D H22I 109.5
H22G C22D H22I 109.5
H22H C22D H22I 109.5
Si1B C23D H23G 109.5
Si1B C23D H23H 109.5
H23G C23D H23H 109.5
Si1B C23D H23I 109.5
H23G C23D H23I 109.5
H23H C23D H23I 109.5
C36B C31B C32B 113.2(5)
C36B C31B B1B 122.9(5)
C32B C31B B1B 123.8(5)
F32B C32B C33B 115.1(5)
F32B C32B C31B 120.2(5)
C33B C32B C31B 124.7(5)
F33B C33B C34B 120.7(5)
F33B C33B C32B 120.3(5)
C34B C33B C32B 119.0(5)
F34B C34B C35B 120.2(6)
F34B C34B C33B 120.6(6)
C35B C34B C33B 119.2(5)
F35B C35B C34B 119.8(5)
F35B C35B C36B 120.2(6)
C34B C35B C36B 119.9(5)
F36B C36B C35B 115.9(5)
F36B C36B C31B 120.2(5)
C35B C36B C31B 123.9(5)
C46B C41B C42B 114.3(5)
C46B C41B B1B 129.2(5)
C42B C41B B1B 116.5(5)
F42B C42B C43B 116.4(5)
F42B C42B C41B 120.0(5)
C43B C42B C41B 123.6(5)
F43B C43B C44B 119.7(5)
F43B C43B C42B 120.7(6)
C44B C43B C42B 119.6(5)
F44B C44B C45B 120.2(6)
F44B C44B C43B 120.4(6)
C45B C44B C43B 119.4(5)
F45B C45B C44B 120.2(5)
F45B C45B C46B 120.0(6)
C44B C45B C46B 119.8(6)
F46B C46B C41B 120.6(5)
F46B C46B C45B 116.0(5)
C41B C46B C45B 123.4(6)

loop_
_geom_bond_atom_site_label_1
_geom_bond_atom_site_label_2
_geom_bond_distance
Zr1A C3A 2.234(5)
Zr1A C1A 2.362(5)
Zr1A C2A 2.416(5)
Zr1A C11A 2.480(6)
Zr1A C12A 2.489(6)
Zr1A C17A 2.490(5)
Zr1A C18A 2.493(5)
Zr1A C19A 2.498(5)
Zr1A C15A 2.500(6)
Zr1A C16A 2.509(5)
Zr1A C20A 2.521(5)
Zr1A C14A 2.532(6)
O1A C3A 1.132(6)
B1A C2A 1.487(7)
B1A C31A 1.599(7)
B1A C41A 1.614(7)
C2A C1A 1.252(7)
C11A C12A 1.386(11)
C11A C15A 1.386(10)
C11A H11A 0.9400
C12A C13A 1.370(10)
C12A H12A 0.9400
C13A C14A 1.357(9)
C13A H13A 0.9400
C14A C15A 1.389(9)
C14A H14A 0.9400
C15A H15A 0.9400
C16A C17A 1.387(8)
C16A C20A 1.395(9)
C16A H16A 0.9400
C17A C18A 1.410(8)
C17A H17A 0.9400
C18A C19A 1.392(8)
C18A H18A 0.9400
C19A C20A 1.407(9)
C19A H19A 0.9400
C20A H20A 0.9400
C1A Si1A 1.850(5)
Si1A C21A 1.788(11)
Si1A C22A 1.814(7)
Si1A C23A 1.840(9)
C21A H21A 0.9700
C21A H21B 0.9700
C21A H21C 0.9700
C22A H22A 0.9700
C22A H22B 0.9700
C22A H22C 0.9700
C23A H23A 0.9700
C23A H23B 0.9700
C23A H23C 0.9700
C31A C32A 1.391(7)
C31A C36A 1.398(7)
F32A C32A 1.347(6)
C32A C33A 1.381(7)
F33A C33A 1.352(6)
C33A C34A 1.361(8)
F34A C34A 1.340(6)
C34A C35A 1.363(7)
F35A C35A 1.353(6)
C35A C36A 1.376(7)
F36A C36A 1.342(5)
C41A C46A 1.380(7)
C41A C42A 1.398(7)
F42A C42A 1.336(7)
C42A C43A 1.381(8)
F43A C43A 1.344(8)
C43A C44A 1.337(10)
F44A C44A 1.341(7)
C44A C45A 1.377(10)
F45A C45A 1.339(7)
C45A C46A 1.390(8)
F46A C46A 1.348(6)
Zr1B C3B 2.230(7)
Zr1B C1B 2.367(6)
Zr1B C2B 2.422(5)
Zr1B C17B 2.487(6)
Zr1B C12B 2.496(6)
Zr1B C18B 2.499(6)
Zr1B C16B 2.501(6)
Zr1B C11B 2.503(7)
Zr1B C19B 2.504(6)
Zr1B C20B 2.505(6)
Zr1B C14B 2.507(6)
Zr1B C15B 2.513(7)
O1B C3B 1.141(7)
B1B C2B 1.482(8)
B1B C31B 1.600(8)
B1B C41B 1.622(8)
C1B C2B 1.248(7)
C1B Si1B 1.861(6)
C11B C12B 1.365(12)
C11B C15B 1.373(12)
C11B H11B 0.9400
C12B C13B 1.402(11)
C12B H12B 0.9400
C13B C14B 1.365(10)
C13B H13B 0.9400
C14B C15B 1.415(9)
C14B H14B 0.9400
C15B H15B 0.9400
C16B C20B 1.391(9)
C16B C17B 1.397(10)
C16B H16B 0.9400
C17B C18B 1.398(9)
C17B H17B 0.9400
C18B C19B 1.368(9)
C18B H18B 0.9400
C19B C20B 1.393(9)
C19B H19B 0.9400
C20B H20B 0.9400
Si1B C23B 1.795(8)
Si1B C21B 1.807(8)
Si1B C22D 1.817(16)
Si1B C23D 1.822(15)
Si1B C21D 1.858(16)
Si1B C22B 1.913(9)
C21B H21D 0.9700
C21B H21E 0.9700
C21B H21F 0.9700
C22B H22D 0.9700
C22B H22E 0.9700
C22B H22F 0.9700
C23B H23D 0.9700
C23B H23E 0.9700
C23B H23F 0.9700
C21D H21G 0.9700
C21D H21H 0.9700
C21D H21I 0.9700
C22D H22G 0.9700
C22D H22H 0.9700
C22D H22I 0.9700
C23D H23G 0.9700
C23D H23H 0.9700
C23D H23I 0.9700
C31B C36B 1.391(7)
C31B C32B 1.393(7)
F32B C32B 1.349(6)
C32B C33B 1.378(7)
F33B C33B 1.337(6)
C33B C34B 1.374(8)
F34B C34B 1.341(6)
C34B C35B 1.371(8)
F35B C35B 1.345(6)
C35B C36B 1.377(8)
F36B C36B 1.350(6)
C41B C46B 1.369(7)
C41B C42B 1.389(7)
F42B C42B 1.342(6)
C42B C43B 1.375(7)
F43B C43B 1.341(6)
C43B C44B 1.359(9)
F44B C44B 1.341(6)
C44B C45B 1.359(8)
F45B C45B 1.345(7)
C45B C46B 1.386(8)
F46B C46B 1.347(6)

loop_
_geom_torsion_atom_site_label_1
_geom_torsion_atom_site_label_2
_geom_torsion_atom_site_label_3
_geom_torsion_atom_site_label_4
_geom_torsion
C3A Zr1A B1A C2A -173.5(4)
C1A Zr1A B1A C2A 0.9(3)
C11A Zr1A B1A C2A -98.9(5)
C12A Zr1A B1A C2A -60.2(4)
C17A Zr1A B1A C2A 73.1(4)
C18A Zr1A B1A C2A 66.0(3)
C19A Zr1A B1A C2A 92.4(3)
C15A Zr1A B1A C2A -121.2(3)
C16A Zr1A B1A C2A 118.5(3)
C20A Zr1A B1A C2A 120.7(3)
C14A Zr1A B1A C2A -101.0(3)
C3A Zr1A B1A C31A -63.5(3)
C1A Zr1A B1A C31A 110.9(4)
C2A Zr1A B1A C31A 110.0(5)
C11A Zr1A B1A C31A 11.1(6)
C12A Zr1A B1A C31A 49.8(4)
C17A Zr1A B1A C31A -176.9(3)
C18A Zr1A B1A C31A 176.0(3)
C19A Zr1A B1A C31A -157.6(4)
C15A Zr1A B1A C31A -11.2(4)
C16A Zr1A B1A C31A -131.5(3)
C20A Zr1A B1A C31A -129.3(3)
C14A Zr1A B1A C31A 8.9(4)
C3A Zr1A B1A C41A 85.1(4)
C1A Zr1A B1A C41A -100.5(4)
C2A Zr1A B1A C41A -101.5(5)
C11A Zr1A B1A C41A 159.7(5)
C12A Zr1A B1A C41A -161.6(4)
C17A Zr1A B1A C41A -28.3(5)
C18A Zr1A B1A C41A -35.5(4)
C19A Zr1A B1A C41A -9.0(4)
C15A Zr1A B1A C41A 137.4(4)
C16A Zr1A B1A C41A 17.1(5)
C20A Zr1A B1A C41A 19.3(4)
C14A Zr1A B1A C41A 157.5(4)
C31A B1A C2A C1A -110.0(19)
C41A B1A C2A C1A 104(2)
Zr1A B1A C2A C1A -6.0(19)
C31A B1A C2A Zr1A -104.0(4)
C41A B1A C2A Zr1A 110.2(4)
C3A Zr1A C2A C1A -175.9(3)
C11A Zr1A C2A C1A -63.9(5)
C12A Zr1A C2A C1A -49.5(4)
C17A Zr1A C2A C1A 49.5(4)
C18A Zr1A C2A C1A 61.1(3)
C19A Zr1A C2A C1A 93.4(3)
C15A Zr1A C2A C1A -105.6(4)
C16A Zr1A C2A C1A 84.3(4)
C20A Zr1A C2A C1A 110.1(3)
C14A Zr1A C2A C1A -101.6(3)
C3A Zr1A C2A B1A 5.7(3)
C1A Zr1A C2A B1A -178.4(5)
C11A Zr1A C2A B1A 117.7(4)
C12A Zr1A C2A B1A 132.1(3)
C17A Zr1A C2A B1A -128.9(3)
C18A Zr1A C2A B1A -117.3(3)
C19A Zr1A C2A B1A -85.1(3)
C15A Zr1A C2A B1A 76.0(4)
C16A Zr1A C2A B1A -94.2(4)
C20A Zr1A C2A B1A -68.3(3)
C14A Zr1A C2A B1A 79.9(3)
C1A Zr1A C3A O1A 141(2)
C2A Zr1A C3A O1A 144(2)
C11A Zr1A C3A O1A 5(2)
C12A Zr1A C3A O1A 33(2)
C17A Zr1A C3A O1A -86(2)
C18A Zr1A C3A O1A -126(2)
C19A Zr1A C3A O1A -130(2)
C15A Zr1A C3A O1A 16(2)
C16A Zr1A C3A O1A -76(2)
C20A Zr1A C3A O1A -101(2)
C14A Zr1A C3A O1A 49(2)
C3A Zr1A C11A C12A 133.2(5)
C1A Zr1A C11A C12A -4.6(5)
C2A Zr1A C11A C12A 26.4(7)
C17A Zr1A C11A C12A -100.8(5)
C18A Zr1A C11A C12A -90.4(5)
C19A Zr1A C11A C12A -121.9(4)
C15A Zr1A C11A C12A 113.7(6)
C16A Zr1A C11A C12A -133.4(5)
C20A Zr1A C11A C12A -147.9(4)
C14A Zr1A C11A C12A 76.2(5)
C3A Zr1A C11A C15A 19.4(5)
C1A Zr1A C11A C15A -118.3(5)
C2A Zr1A C11A C15A -87.3(6)
C12A Zr1A C11A C15A -113.7(6)
C17A Zr1A C11A C15A 145.4(5)
C18A Zr1A C11A C15A 155.9(4)
C19A Zr1A C11A C15A 124.4(4)
C16A Zr1A C11A C15A 112.9(5)
C20A Zr1A C11A C15A 98.4(4)
C14A Zr1A C11A C15A -37.5(4)
C15A C11A C12A C13A -1.2(8)
Zr1A C11A C12A C13A -69.0(5)
C15A C11A C12A Zr1A 67.8(4)
C3A Zr1A C12A C13A 54.9(6)
C1A Zr1A C12A C13A -70.2(5)
C2A Zr1A C12A C13A -47.5(5)
C11A Zr1A C12A C13A 113.9(7)
C17A Zr1A C12A C13A -169.4(5)
C18A Zr1A C12A C13A -143.3(4)
C19A Zr1A C12A C13A -152.8(4)
C15A Zr1A C12A C13A 76.3(5)
C16A Zr1A C12A C13A 161.0(5)
C20A Zr1A C12A C13A 158.8(4)
C14A Zr1A C12A C13A 35.7(4)
C3A Zr1A C12A C11A -59.0(6)
C1A Zr1A C12A C11A 175.9(5)
C2A Zr1A C12A C11A -161.4(5)
C17A Zr1A C12A C11A 76.7(5)
C18A Zr1A C12A C11A 102.8(5)
C19A Zr1A C12A C11A 93.3(5)
C15A Zr1A C12A C11A -37.6(4)
C16A Zr1A C12A C11A 47.1(5)
C20A Zr1A C12A C11A 44.9(6)
C14A Zr1A C12A C11A -78.2(5)
C11A C12A C13A C14A 1.4(7)
Zr1A C12A C13A C14A -65.7(4)
C11A C12A C13A Zr1A 67.1(5)
C3A Zr1A C13A C14A -19.8(4)
C1A Zr1A C13A C14A -138.8(4)
C2A Zr1A C13A C14A -109.1(4)
C11A Zr1A C13A C14A 78.2(5)
C12A Zr1A C13A C14A 116.2(6)
C17A Zr1A C13A C14A 128.5(4)
C18A Zr1A C13A C14A 166.6(4)
C19A Zr1A C13A C14A -166.3(6)
C15A Zr1A C13A C14A 37.2(4)
C16A Zr1A C13A C14A 91.0(5)
C20A Zr1A C13A C14A 63.9(8)
C3A Zr1A C13A C12A -136.0(5)
C1A Zr1A C13A C12A 105.0(5)
C2A Zr1A C13A C12A 134.7(5)
C11A Zr1A C13A C12A -38.0(5)
C17A Zr1A C13A C12A 12.3(6)
C18A Zr1A C13A C12A 50.4(6)
C19A Zr1A C13A C12A 77.5(8)
C15A Zr1A C13A C12A -79.0(5)
C16A Zr1A C13A C12A -25.2(6)
C20A Zr1A C13A C12A -52.3(9)
C14A Zr1A C13A C12A -116.2(6)
C12A C13A C14A C15A -1.0(7)
Zr1A C13A C14A C15A -65.5(4)
C12A C13A C14A Zr1A 64.4(4)
C3A Zr1A C14A C13A 160.0(4)
C1A Zr1A C14A C13A 40.5(4)
C2A Zr1A C14A C13A 70.6(4)
C11A Zr1A C14A C13A -77.5(5)
C12A Zr1A C14A C13A -36.4(4)
C17A Zr1A C14A C13A -73.4(5)
C18A Zr1A C14A C13A -33.5(9)
C19A Zr1A C14A C13A 164.5(7)
C15A Zr1A C14A C13A -115.3(6)
C16A Zr1A C14A C13A -114.0(4)
C20A Zr1A C14A C13A -154.3(4)
C3A Zr1A C14A C15A -84.7(4)
C1A Zr1A C14A C15A 155.8(4)
C2A Zr1A C14A C15A -174.0(4)
C11A Zr1A C14A C15A 37.9(4)
C12A Zr1A C14A C15A 78.9(5)
C17A Zr1A C14A C15A 42.0(5)
C18A Zr1A C14A C15A 81.8(8)
C19A Zr1A C14A C15A -80.1(9)
C16A Zr1A C14A C15A 1.3(5)
C20A Zr1A C14A C15A -39.0(5)
C12A C11A C15A C14A 0.6(7)
Zr1A C11A C15A C14A 68.1(4)
C12A C11A C15A Zr1A -67.5(5)
C13A C14A C15A C11A 0.3(7)
Zr1A C14A C15A C11A -66.5(4)
C13A C14A C15A Zr1A 66.8(4)
C3A Zr1A C15A C11A -160.4(5)
C1A Zr1A C15A C11A 82.6(5)
C2A Zr1A C15A C11A 121.1(5)
C12A Zr1A C15A C11A 37.7(4)
C17A Zr1A C15A C11A -36.4(5)
C18A Zr1A C15A C11A -37.2(6)
C19A Zr1A C15A C11A -91.2(5)
C16A Zr1A C15A C11A -65.3(5)
C20A Zr1A C15A C11A -93.3(5)
C14A Zr1A C15A C11A 113.7(6)
C3A Zr1A C15A C14A 85.9(4)
C1A Zr1A C15A C14A -31.1(5)
C2A Zr1A C15A C14A 7.4(5)
C11A Zr1A C15A C14A -113.7(6)
C12A Zr1A C15A C14A -75.9(4)
C17A Zr1A C15A C14A -150.1(4)
C18A Zr1A C15A C14A -150.8(4)
C19A Zr1A C15A C14A 155.1(4)
C16A Zr1A C15A C14A -178.9(4)
C20A Zr1A C15A C14A 153.0(4)
C3A Zr1A C16A C17A -164.8(4)
C1A Zr1A C16A C17A -26.7(5)
C2A Zr1A C16A C17A -66.8(5)
C11A Zr1A C16A C17A 91.5(4)
C12A Zr1A C16A C17A 68.0(4)
C18A Zr1A C16A C17A -37.7(4)
C19A Zr1A C16A C17A -78.1(4)
C15A Zr1A C16A C17A 121.1(4)
C20A Zr1A C16A C17A -115.0(6)
C14A Zr1A C16A C17A 120.4(4)
C3A Zr1A C16A C20A -49.8(4)
C1A Zr1A C16A C20A 88.3(4)
C2A Zr1A C16A C20A 48.1(5)
C11A Zr1A C16A C20A -153.5(5)
C12A Zr1A C16A C20A -177.0(4)
C17A Zr1A C16A C20A 115.0(6)
C18A Zr1A C16A C20A 77.2(4)
C19A Zr1A C16A C20A 36.8(4)
C15A Zr1A C16A C20A -124.0(4)
C14A Zr1A C16A C20A -124.7(4)
C20A C16A C17A C18A 0.0(6)
Zr1A C16A C17A C18A 66.7(4)
C20A C16A C17A Zr1A -66.7(4)
C3A Zr1A C17A C16A 19.0(5)
C1A Zr1A C17A C16A 159.3(4)
C2A Zr1A C17A C16A 136.3(4)
C11A Zr1A C17A C16A -83.3(5)
C12A Zr1A C17A C16A -115.0(4)
C18A Zr1A C17A C16A 114.6(6)
C19A Zr1A C17A C16A 77.7(4)
C15A Zr1A C17A C16A -64.6(4)
C20A Zr1A C17A C16A 37.0(4)
C14A Zr1A C17A C16A -86.6(5)
C3A Zr1A C17A C18A -95.5(4)
C1A Zr1A C17A C18A 44.7(4)
C2A Zr1A C17A C18A 21.8(4)
C11A Zr1A C17A C18A 162.2(4)
C12A Zr1A C17A C18A 130.4(4)
C19A Zr1A C17A C18A -36.9(3)
C15A Zr1A C17A C18A -179.1(4)
C16A Zr1A C17A C18A -114.6(6)
C20A Zr1A C17A C18A -77.5(4)
C14A Zr1A C17A C18A 158.9(4)
C16A C17A C18A C19A -0.8(6)
Zr1A C17A C18A C19A 66.5(4)
C16A C17A C18A Zr1A -67.3(4)
C3A Zr1A C18A C19A -6.9(4)
C1A Zr1A C18A C19A 110.9(4)
C2A Zr1A C18A C19A 83.7(4)
C11A Zr1A C18A C19A -134.2(4)
C12A Zr1A C18A C19A -169.0(4)
C17A Zr1A C18A C19A -114.9(5)
C15A Zr1A C18A C19A -113.6(4)
C16A Zr1A C18A C19A -78.0(4)
C20A Zr1A C18A C19A -37.7(4)
C14A Zr1A C18A C19A -171.4(6)
C3A Zr1A C18A C17A 108.0(4)
C1A Zr1A C18A C17A -134.2(4)
C2A Zr1A C18A C17A -161.4(4)
C11A Zr1A C18A C17A -19.3(5)
C12A Zr1A C18A C17A -54.0(4)
C19A Zr1A C18A C17A 114.9(5)
C15A Zr1A C18A C17A 1.3(5)
C16A Zr1A C18A C17A 36.9(4)
C20A Zr1A C18A C17A 77.2(4)
C14A Zr1A C18A C17A -56.5(8)
C17A C18A C19A C20A 1.4(6)
Zr1A C18A C19A C20A 67.5(4)
C17A C18A C19A Zr1A -66.1(4)
C3A Zr1A C19A C18A 174.2(4)
C1A Zr1A C19A C18A -64.9(4)
C2A Zr1A C19A C18A -95.2(4)
C11A Zr1A C19A C18A 63.5(5)
C12A Zr1A C19A C18A 16.8(6)
C17A Zr1A C19A C18A 37.4(3)
C15A Zr1A C19A C18A 110.3(5)
C16A Zr1A C19A C18A 77.5(4)
C20A Zr1A C19A C18A 114.0(5)
C14A Zr1A C19A C18A 169.8(7)
C3A Zr1A C19A C20A 60.3(4)
C1A Zr1A C19A C20A -178.9(4)
C2A Zr1A C19A C20A 150.8(4)
C11A Zr1A C19A C20A -50.4(5)
C12A Zr1A C19A C20A -97.2(5)
C17A Zr1A C19A C20A -76.5(4)
C18A Zr1A C19A C20A -114.0(5)
C15A Zr1A C19A C20A -3.7(6)
C16A Zr1A C19A C20A -36.4(3)
C14A Zr1A C19A C20A 55.9(9)
C17A C16A C20A C19A 0.9(6)
Zr1A C16A C20A C19A -65.0(4)
C17A C16A C20A Zr1A 65.9(4)
C18A C19A C20A C16A -1.4(6)
Zr1A C19A C20A C16A 65.4(4)
C18A C19A C20A Zr1A -66.8(4)
C3A Zr1A C20A C16A 128.2(4)
C1A Zr1A C20A C16A -114.4(4)
C2A Zr1A C20A C16A -148.1(4)
C11A Zr1A C20A C16A 27.6(5)
C12A Zr1A C20A C16A 4.1(5)
C17A Zr1A C20A C16A -37.0(4)
C18A Zr1A C20A C16A -78.2(4)
C19A Zr1A C20A C16A -115.7(5)
C15A Zr1A C20A C16A 61.9(4)
C14A Zr1A C20A C16A 82.7(4)
C3A Zr1A C20A C19A -116.1(4)
C1A Zr1A C20A C19A 1.3(4)
C2A Zr1A C20A C19A -32.4(4)
C11A Zr1A C20A C19A 143.3(4)
C12A Zr1A C20A C19A 119.8(4)
C17A Zr1A C20A C19A 78.7(4)
C18A Zr1A C20A C19A 37.5(3)
C15A Zr1A C20A C19A 177.6(4)
C16A Zr1A C20A C19A 115.7(5)
C14A Zr1A C20A C19A -161.5(3)
B1A C2A C1A Si1A 178.3(16)
Zr1A C2A C1A Si1A 172.0(7)
B1A C2A C1A Zr1A 6(2)
C3A Zr1A C1A C2A 4.8(4)
C11A Zr1A C1A C2A 135.4(3)
C12A Zr1A C1A C2A 133.0(3)
C17A Zr1A C1A C2A -138.5(3)
C18A Zr1A C1A C2A -115.3(3)
C19A Zr1A C1A C2A -85.3(3)
C15A Zr1A C1A C2A 98.4(4)
C16A Zr1A C1A C2A -124.5(3)
C20A Zr1A C1A C2A -86.0(4)
C14A Zr1A C1A C2A 82.3(3)
C3A Zr1A C1A Si1A -168.2(3)
C2A Zr1A C1A Si1A -172.9(6)
C11A Zr1A C1A Si1A -37.5(5)
C12A Zr1A C1A Si1A -40.0(4)
C17A Zr1A C1A Si1A 48.5(4)
C18A Zr1A C1A Si1A 71.7(4)
C19A Zr1A C1A Si1A 101.8(4)
C15A Zr1A C1A Si1A -74.5(5)
C16A Zr1A C1A Si1A 62.5(5)
C20A Zr1A C1A Si1A 101.1(4)
C14A Zr1A C1A Si1A -90.6(4)
C2A C1A Si1A C21A 55.5(9)
Zr1A C1A Si1A C21A -136.3(6)
C2A C1A Si1A C22A -63.6(8)
Zr1A C1A Si1A C22A 104.6(5)
C2A C1A Si1A C23A 176.5(8)
Zr1A C1A Si1A C23A -15.3(6)
C2A B1A C31A C32A -9.8(7)
C41A B1A C31A C32A 135.8(5)
Zr1A B1A C31A C32A -74.5(5)
C2A B1A C31A C36A 174.7(5)
C41A B1A C31A C36A -39.8(7)
Zr1A B1A C31A C36A 109.9(4)
C36A C31A C32A F32A 179.9(4)
B1A C31A C32A F32A 3.9(7)
C36A C31A C32A C33A 1.4(7)
B1A C31A C32A C33A -174.6(5)
F32A C32A C33A F33A 0.0(8)
C31A C32A C33A F33A 178.6(5)
F32A C32A C33A C34A -179.8(5)
C31A C32A C33A C34A -1.2(9)
F33A C33A C34A F34A 2.0(8)
C32A C33A C34A F34A -178.3(5)
F33A C33A C34A C35A -179.0(5)
C32A C33A C34A C35A 0.7(9)
F34A C34A C35A F35A -1.0(8)
C33A C34A C35A F35A -180.0(5)
F34A C34A C35A C36A 178.4(5)
C33A C34A C35A C36A -0.6(8)
F35A C35A C36A F36A -1.4(7)
C34A C35A C36A F36A 179.3(5)
F35A C35A C36A C31A -179.7(5)
C34A C35A C36A C31A 0.9(8)
C32A C31A C36A F36A -179.6(4)
B1A C31A C36A F36A -3.6(7)
C32A C31A C36A C35A -1.3(7)
B1A C31A C36A C35A 174.7(5)
C2A B1A C41A C46A -117.1(6)
C31A B1A C41A C46A 95.5(6)
Zr1A B1A C41A C46A -53.5(7)
C2A B1A C41A C42A 63.0(6)
C31A B1A C41A C42A -84.5(6)
Zr1A B1A C41A C42A 126.6(4)
C46A C41A C42A F42A -177.9(5)
B1A C41A C42A F42A 2.1(7)
C46A C41A C42A C43A -1.4(8)
B1A C41A C42A C43A 178.6(5)
F42A C42A C43A C44A 177.5(6)
C41A C42A C43A C44A 0.9(10)
F42A C42A C43A F43A -4.1(9)
C41A C42A C43A F43A 179.3(6)
F43A C43A C44A F44A 1.0(10)
C42A C43A C44A F44A 179.4(6)
F43A C43A C44A C45A -178.5(6)
C42A C43A C44A C45A -0.1(10)
C43A C44A C45A F45A 179.2(6)
F44A C44A C45A F45A -0.3(9)
C43A C44A C45A C46A -0.1(10)
F44A C44A C45A C46A -179.7(5)
C42A C41A C46A F46A -179.0(5)
B1A C41A C46A F46A 1.1(8)
C42A C41A C46A C45A 1.1(8)
B1A C41A C46A C45A -178.8(5)
F45A C45A C46A F46A 0.3(8)
C44A C45A C46A F46A 179.7(5)
F45A C45A C46A C41A -179.8(5)
C44A C45A C46A C41A -0.4(9)
C3B Zr1B C1B C2B -4.6(4)
C17B Zr1B C1B C2B 137.3(4)
C12B Zr1B C1B C2B -135.2(4)
C18B Zr1B C1B C2B 113.0(4)
C16B Zr1B C1B C2B 124.7(4)
C11B Zr1B C1B C2B -132.9(4)
C19B Zr1B C1B C2B 84.1(4)
C20B Zr1B C1B C2B 85.4(4)
C14B Zr1B C1B C2B -82.4(4)
C15B Zr1B C1B C2B -94.3(5)
C3B Zr1B C1B Si1B 172.4(4)
C2B Zr1B C1B Si1B 177.0(7)
C17B Zr1B C1B Si1B -45.8(5)
C12B Zr1B C1B Si1B 41.8(5)
C18B Zr1B C1B Si1B -70.0(5)
C16B Zr1B C1B Si1B -58.4(6)
C11B Zr1B C1B Si1B 44.1(6)
C19B Zr1B C1B Si1B -98.9(5)
C20B Zr1B C1B Si1B -97.7(5)
C14B Zr1B C1B Si1B 94.5(5)
C15B Zr1B C1B Si1B 82.6(6)
Si1B C1B C2B B1B 172(2)
Zr1B C1B C2B B1B -10(2)
Si1B C1B C2B Zr1B -177.1(7)
C31B B1B C2B C1B 111(2)
C41B B1B C2B C1B -99(2)
C31B B1B C2B Zr1B 101.5(4)
C41B B1B C2B Zr1B -108.9(4)
C3B Zr1B C2B C1B 176.0(4)
C17B Zr1B C2B C1B -50.5(4)
C12B Zr1B C2B C1B 49.2(4)
C18B Zr1B C2B C1B -63.5(4)
C16B Zr1B C2B C1B -84.2(5)
C11B Zr1B C2B C1B 69.7(6)
C19B Zr1B C2B C1B -95.2(4)
C20B Zr1B C2B C1B -111.4(4)
C14B Zr1B C2B C1B 100.4(4)
C15B Zr1B C2B C1B 108.6(4)
C3B Zr1B C2B B1B -6.3(4)
C1B Zr1B C2B B1B 177.6(6)
C17B Zr1B C2B B1B 127.1(4)
C12B Zr1B C2B B1B -133.1(4)
C18B Zr1B C2B B1B 114.1(4)
C16B Zr1B C2B B1B 93.4(5)
C11B Zr1B C2B B1B -112.7(5)
C19B Zr1B C2B B1B 82.4(4)
C20B Zr1B C2B B1B 66.2(4)
C14B Zr1B C2B B1B -82.0(4)
C15B Zr1B C2B B1B -73.8(4)
C1B Zr1B C3B O1B -137(3)
C2B Zr1B C3B O1B -140(3)
C17B Zr1B C3B O1B 92(3)
C12B Zr1B C3B O1B -24(3)
C18B Zr1B C3B O1B 131(3)
C16B Zr1B C3B O1B 80(3)
C11B Zr1B C3B O1B 0(3)
C19B Zr1B C3B O1B 133(3)
C20B Zr1B C3B O1B 104(3)
C14B Zr1B C3B O1B -47(3)
C15B Zr1B C3B O1B -13(3)
C3B Zr1B C11B C12B -140.7(6)
C1B Zr1B C11B C12B -4.5(7)
C2B Zr1B C11B C12B -38.3(8)
C17B Zr1B C11B C12B 92.7(6)
C18B Zr1B C11B C12B 86.6(6)
C16B Zr1B C11B C12B 125.0(6)
C19B Zr1B C11B C12B 121.1(5)
C20B Zr1B C11B C12B 142.7(5)
C14B Zr1B C11B C12B -78.1(6)
C15B Zr1B C11B C12B -116.9(8)
C3B Zr1B C11B C15B -23.7(5)
C1B Zr1B C11B C15B 112.5(5)
C2B Zr1B C11B C15B 78.6(7)
C17B Zr1B C11B C15B -150.3(5)
C12B Zr1B C11B C15B 116.9(8)
C18B Zr1B C11B C15B -156.5(5)
C16B Zr1B C11B C15B -118.1(6)
C19B Zr1B C11B C15B -121.9(5)
C20B Zr1B C11B C15B -100.3(5)
C14B Zr1B C11B C15B 38.8(4)
C15B C11B C12B C13B 1.7(9)
Zr1B C11B C12B C13B 67.9(5)
C15B C11B C12B Zr1B -66.3(6)
C3B Zr1B C12B C11B 48.7(7)
C1B Zr1B C12B C11B 176.2(6)
C2B Zr1B C12B C11B 153.9(6)
C17B Zr1B C12B C11B -85.2(6)
C18B Zr1B C12B C11B -107.9(6)
C16B Zr1B C12B C11B -54.2(6)
C19B Zr1B C12B C11B -92.5(7)
C20B Zr1B C12B C11B -48.9(7)
C14B Zr1B C12B C11B 77.1(6)
C15B Zr1B C12B C11B 35.9(5)
C3B Zr1B C12B C13B -64.8(7)
C1B Zr1B C12B C13B 62.7(6)
C2B Zr1B C12B C13B 40.4(6)
C17B Zr1B C12B C13B 161.3(6)
C18B Zr1B C12B C13B 138.6(5)
C16B Zr1B C12B C13B -167.7(6)
C11B Zr1B C12B C13B -113.5(8)
C19B Zr1B C12B C13B 154.0(5)
C20B Zr1B C12B C13B -162.4(5)
C14B Zr1B C12B C13B -36.4(5)
C15B Zr1B C12B C13B -77.6(6)
C11B C12B C13B C14B -1.7(8)
Zr1B C12B C13B C14B 66.1(5)
C11B C12B C13B Zr1B -67.8(5)
C3B Zr1B C13B C14B 13.6(5)
C1B Zr1B C13B C14B 131.3(5)
C2B Zr1B C13B C14B 102.3(4)
C17B Zr1B C13B C14B -136.2(4)
C12B Zr1B C13B C14B -114.9(8)
C18B Zr1B C13B C14B -172.2(4)
C16B Zr1B C13B C14B -99.1(5)
C11B Zr1B C13B C14B -77.7(5)
C19B Zr1B C13B C14B 168.4(7)
C20B Zr1B C13B C14B -75.2(8)
C15B Zr1B C13B C14B -37.6(4)
C3B Zr1B C13B C12B 128.5(6)
C1B Zr1B C13B C12B -113.8(6)
C2B Zr1B C13B C12B -142.8(6)
C17B Zr1B C13B C12B -21.3(7)
C18B Zr1B C13B C12B -57.3(7)
C16B Zr1B C13B C12B 15.8(7)
C11B Zr1B C13B C12B 37.3(5)
C19B Zr1B C13B C12B -76.6(10)
C20B Zr1B C13B C12B 39.7(11)
C14B Zr1B C13B C12B 114.9(8)
C15B Zr1B C13B C12B 77.3(6)
C12B C13B C14B C15B 1.1(7)
Zr1B C13B C14B C15B 66.6(4)
C12B C13B C14B Zr1B -65.5(5)
C3B Zr1B C14B C13B -166.5(5)
C1B Zr1B C14B C13B -47.5(4)
C2B Zr1B C14B C13B -77.4(4)
C17B Zr1B C14B C13B 64.1(6)
C12B Zr1B C14B C13B 37.5(5)
C18B Zr1B C14B C13B 20.7(10)
C16B Zr1B C14B C13B 106.3(5)
C11B Zr1B C14B C13B 77.5(5)
C19B Zr1B C14B C13B -167.7(7)
C20B Zr1B C14B C13B 148.0(5)
C15B Zr1B C14B C13B 115.2(7)
C3B Zr1B C14B C15B 78.3(5)
C1B Zr1B C14B C15B -162.6(5)
C2B Zr1B C14B C15B 167.4(5)
C17B Zr1B C14B C15B -51.1(7)
C12B Zr1B C14B C15B -77.6(6)
C18B Zr1B C14B C15B -94.4(10)
C16B Zr1B C14B C15B -8.9(6)
C11B Zr1B C14B C15B -37.6(5)
C19B Zr1B C14B C15B 77.1(9)
C20B Zr1B C14B C15B 32.8(6)
C12B C11B C15B C14B -1.0(8)
Zr1B C11B C15B C14B -66.9(4)
C12B C11B C15B Zr1B 65.9(6)
C13B C14B C15B C11B -0.1(7)
Zr1B C14B C15B C11B 67.1(5)
C13B C14B C15B Zr1B -67.2(4)
C3B Zr1B C15B C11B 155.4(6)
C1B Zr1B C15B C11B -90.4(6)
C2B Zr1B C15B C11B -128.0(5)
C17B Zr1B C15B C11B 32.4(6)
C12B Zr1B C15B C11B -35.7(5)
C18B Zr1B C15B C11B 38.2(7)
C16B Zr1B C15B C11B 60.2(6)
C19B Zr1B C15B C11B 92.0(6)
C20B Zr1B C15B C11B 89.8(6)
C14B Zr1B C15B C11B -112.7(7)
C3B Zr1B C15B C14B -91.9(5)
C1B Zr1B C15B C14B 22.2(7)
C2B Zr1B C15B C14B -15.3(6)
C17B Zr1B C15B C14B 145.0(5)
C12B Zr1B C15B C14B 76.9(5)
C18B Zr1B C15B C14B 150.9(5)
C16B Zr1B C15B C14B 172.9(5)
C11B Zr1B C15B C14B 112.7(7)
C19B Zr1B C15B C14B -155.4(4)
C20B Zr1B C15B C14B -157.5(5)
C3B Zr1B C16B C20B 46.8(5)
C1B Zr1B C16B C20B -90.8(5)
C2B Zr1B C16B C20B -50.6(6)
C17B Zr1B C16B C20B -114.4(6)
C12B Zr1B C16B C20B 172.3(5)
C18B Zr1B C16B C20B -76.6(5)
C11B Zr1B C16B C20B 146.6(5)
C19B Zr1B C16B C20B -36.9(4)
C14B Zr1B C16B C20B 123.6(4)
C15B Zr1B C16B C20B 118.8(5)
C3B Zr1B C16B C17B 161.2(4)
C1B Zr1B C16B C17B 23.6(5)
C2B Zr1B C16B C17B 63.7(6)
C12B Zr1B C16B C17B -73.3(5)
C18B Zr1B C16B C17B 37.7(4)
C11B Zr1B C16B C17B -99.0(5)
C19B Zr1B C16B C17B 77.5(5)
C20B Zr1B C16B C17B 114.4(6)
C14B Zr1B C16B C17B -122.0(4)
C15B Zr1B C16B C17B -126.8(5)
C20B C16B C17B C18B -0.7(7)
Zr1B C16B C17B C18B -67.4(4)
C20B C16B C17B Zr1B 66.6(4)
C3B Zr1B C17B C16B -23.6(5)
C1B Zr1B C17B C16B -161.7(4)
C2B Zr1B C17B C16B -138.6(4)
C12B Zr1B C17B C16B 108.1(5)
C18B Zr1B C17B C16B -113.8(6)
C11B Zr1B C17B C16B 76.4(5)
C19B Zr1B C17B C16B -77.7(4)
C20B Zr1B C17B C16B -37.2(4)
C14B Zr1B C17B C16B 87.1(5)
C15B Zr1B C17B C16B 60.0(5)
C3B Zr1B C17B C18B 90.2(5)
C1B Zr1B C17B C18B -47.9(4)
C2B Zr1B C17B C18B -24.8(5)
C12B Zr1B C17B C18B -138.1(5)
C16B Zr1B C17B C18B 113.8(6)
C11B Zr1B C17B C18B -169.8(5)
C19B Zr1B C17B C18B 36.1(4)
C20B Zr1B C17B C18B 76.6(4)
C14B Zr1B C17B C18B -159.1(4)
C15B Zr1B C17B C18B 173.7(4)
C16B C17B C18B C19B 1.0(7)
Zr1B C17B C18B C19B -66.4(4)
C16B C17B C18B Zr1B 67.4(4)
C3B Zr1B C18B C19B 3.9(5)
C1B Zr1B C18B C19B -113.3(4)
C2B Zr1B C18B C19B -85.7(4)
C17B Zr1B C18B C19B 115.7(6)
C12B Zr1B C18B C19B 161.3(5)
C16B Zr1B C18B C19B 78.0(4)
C11B Zr1B C18B C19B 127.1(5)
C20B Zr1B C18B C19B 37.4(4)
C14B Zr1B C18B C19B 175.7(7)
C15B Zr1B C18B C19B 105.6(6)
C3B Zr1B C18B C17B -111.8(5)
C1B Zr1B C18B C17B 131.1(5)
C2B Zr1B C18B C17B 158.6(4)
C12B Zr1B C18B C17B 45.7(5)
C16B Zr1B C18B C17B -37.7(4)
C11B Zr1B C18B C17B 11.4(6)
C19B Zr1B C18B C17B -115.7(6)
C20B Zr1B C18B C17B -78.3(5)
C14B Zr1B C18B C17B 60.0(9)
C15B Zr1B C18B C17B -10.1(7)
C17B C18B C19B C20B -0.8(7)
Zr1B C18B C19B C20B -66.6(4)
C17B C18B C19B Zr1B 65.7(4)
C3B Zr1B C19B C18B -176.7(4)
C1B Zr1B C19B C18B 63.4(4)
C2B Zr1B C19B C18B 93.4(4)
C17B Zr1B C19B C18B -37.1(4)
C12B Zr1B C19B C18B -28.0(7)
C16B Zr1B C19B C18B -77.8(4)
C11B Zr1B C19B C18B -73.2(6)
C20B Zr1B C19B C18B -114.7(6)
C14B Zr1B C19B C18B -175.5(7)
C15B Zr1B C19B C18B -118.5(6)
C3B Zr1B C19B C20B -62.0(4)
C1B Zr1B C19B C20B 178.1(4)
C2B Zr1B C19B C20B -151.9(4)
C17B Zr1B C19B C20B 77.6(5)
C12B Zr1B C19B C20B 86.7(7)
C18B Zr1B C19B C20B 114.7(6)
C16B Zr1B C19B C20B 36.9(4)
C11B Zr1B C19B C20B 41.5(7)
C14B Zr1B C19B C20B -60.8(9)
C15B Zr1B C19B C20B -3.8(7)
C17B C16B C20B C19B 0.2(7)
Zr1B C16B C20B C19B 66.3(4)
C17B C16B C20B Zr1B -66.1(4)
C18B C19B C20B C16B 0.4(7)
Zr1B C19B C20B C16B -66.2(4)
C18B C19B C20B Zr1B 66.6(4)
C3B Zr1B C20B C16B -131.2(5)
C1B Zr1B C20B C16B 112.9(5)
C2B Zr1B C20B C16B 146.6(4)
C17B Zr1B C20B C16B 37.5(4)
C12B Zr1B C20B C16B -9.9(6)
C18B Zr1B C20B C16B 78.5(5)
C11B Zr1B C20B C16B -34.1(5)
C19B Zr1B C20B C16B 115.2(6)
C14B Zr1B C20B C16B -85.4(5)
C15B Zr1B C20B C16B -67.3(5)
C3B Zr1B C20B C19B 113.6(5)
C1B Zr1B C20B C19B -2.3(5)
C2B Zr1B C20B C19B 31.4(5)
C17B Zr1B C20B C19B -77.7(5)
C12B Zr1B C20B C19B -125.1(5)
C18B Zr1B C20B C19B -36.7(4)
C16B Zr1B C20B C19B -115.2(6)
C11B Zr1B C20B C19B -149.3(5)
C14B Zr1B C20B C19B 159.4(4)
C15B Zr1B C20B C19B 177.5(5)
C2B C1B Si1B C23B 26.3(9)
Zr1B C1B Si1B C23B -149.1(6)
C2B C1B Si1B C21B -106.4(8)
Zr1B C1B Si1B C21B 78.3(6)
C2B C1B Si1B C22D -160.3(19)
Zr1B C1B Si1B C22D 24.4(19)
C2B C1B Si1B C23D 72.0(17)
Zr1B C1B Si1B C23D -103.4(16)
C2B C1B Si1B C21D -43.3(19)
Zr1B C1B Si1B C21D 141.4(17)
C2B C1B Si1B C22B 138.6(8)
Zr1B C1B Si1B C22B -36.7(7)
C2B B1B C31B C36B -177.3(5)
C41B B1B C31B C36B 33.4(7)
C2B B1B C31B C32B 5.2(7)
C41B B1B C31B C32B -144.1(5)
C36B C31B C32B F32B -177.7(4)
B1B C31B C32B F32B 0.0(7)
C36B C31B C32B C33B 1.3(7)
B1B C31B C32B C33B 179.1(5)
F32B C32B C33B F33B -1.1(7)
C31B C32B C33B F33B 179.8(5)
F32B C32B C33B C34B 177.9(5)
C31B C32B C33B C34B -1.2(8)
F33B C33B C34B F34B -1.2(8)
C32B C33B C34B F34B 179.7(5)
F33B C33B C34B C35B 178.3(5)
C32B C33B C34B C35B -0.7(8)
F34B C34B C35B F35B 0.8(8)
C33B C34B C35B F35B -178.8(5)
F34B C34B C35B C36B -178.2(5)
C33B C34B C35B C36B 2.3(8)
F35B C35B C36B F36B -0.4(7)
C34B C35B C36B F36B 178.6(5)
F35B C35B C36B C31B 178.9(5)
C34B C35B C36B C31B -2.1(8)
C32B C31B C36B F36B 179.6(4)
B1B C31B C36B F36B 1.8(7)
C32B C31B C36B C35B 0.3(7)
B1B C31B C36B C35B -177.4(5)
C2B B1B C41B C46B 117.9(6)
C31B B1B C41B C46B -91.5(7)
C2B B1B C41B C42B -63.8(6)
C31B B1B C41B C42B 86.9(6)
C46B C41B C42B F42B 179.1(5)
B1B C41B C42B F42B 0.5(7)
C46B C41B C42B C43B -0.2(8)
B1B C41B C42B C43B -178.8(5)
F42B C42B C43B F43B 0.3(7)
C41B C42B C43B F43B 179.7(5)
F42B C42B C43B C44B -179.7(5)
C41B C42B C43B C44B -0.3(8)
F43B C43B C44B F44B 0.2(8)
C42B C43B C44B F44B -179.8(5)
F43B C43B C44B C45B -179.6(5)
C42B C43B C44B C45B 0.4(8)
F44B C44B C45B F45B 0.6(9)
C43B C44B C45B F45B -179.6(5)
F44B C44B C45B C46B -179.7(5)
C43B C44B C45B C46B 0.1(9)
C42B C41B C46B F46B 179.8(5)
B1B C41B C46B F46B -1.8(9)
C42B C41B C46B C45B 0.7(8)
B1B C41B C46B C45B 179.1(5)
F45B C45B C46B F46B -0.1(8)
C44B C45B C46B F46B -179.8(5)
F45B C45B C46B C41B 179.0(5)
C44B C45B C46B C41B -0.7(9)
